data_7119704
loop_
_publ_author_name
'Huang, Daorui'
'Xu, Guangyang'
'Peng, Shiyong'
'Sun, Jiangtao'

_publ_section_title
;
 Gold-catalyzed highly regio- and enantioselective vinylcarbene insertion
 into O-H bonds of 2-pyridones.
;
_journal_issue 22
_journal_name_full 'Chemical communications (Cambridge, England)'
_journal_page_first 3197
_journal_page_last 3200
_journal_paper_doi 10.1039/c6cc10246h
_journal_volume 53
_journal_year 2017
_chemical_formula_sum 'C17 H15 Cl2 N O3'
_chemical_formula_weight 352.20
_space_group_crystal_system triclinic
_space_group_IT_number 2
_space_group_name_Hall '-P 1'
_space_group_name_H-M_alt 'P -1'
_symmetry_space_group_name_Hall '-P 1'
_symmetry_space_group_name_H-M 'P -1'
_atom_sites_solution_hydrogens geom
_audit_creation_method SHELXL-2014/6
_audit_update_record
;
2016-01-06 deposited with the CCDC.
2017-02-21 downloaded from the CCDC.
;
_cell_angle_alpha 100.255(5)
_cell_angle_beta 93.590(5)
_cell_angle_gamma 97.437(5)
_cell_formula_units_Z 2
_cell_length_a 5.8604(13)
_cell_length_b 8.2421(17)
_cell_length_c 17.962(4)
_cell_measurement_reflns_used 2070
_cell_measurement_temperature 296(2)
_cell_measurement_theta_max 30.012
_cell_measurement_theta_min 2.314
_cell_volume 843.3(3)
_computing_cell_refinement 'Bruker SMART'
_computing_data_collection 'Bruker SMART'
_computing_data_reduction 'Bruker SAINT'
_computing_molecular_graphics 'Bruker SHELXTL'
_computing_publication_material 'Bruker SHELXTL'
_computing_structure_refinement 'SHELXL-2014/6 (Sheldrick, 2014)'
_computing_structure_solution 'Bruker SHELXTL'
_diffrn_ambient_temperature 296(2)
_diffrn_measured_fraction_theta_full 0.986
_diffrn_measured_fraction_theta_max 0.985
_diffrn_measurement_device_type 'CCD area detector'
_diffrn_measurement_method 'phi and omega scans'
_diffrn_radiation_type MoK\a
_diffrn_radiation_wavelength 0.71073
_diffrn_reflns_av_R_equivalents 0.0282
_diffrn_reflns_av_unetI/netI 0.0560
_diffrn_reflns_Laue_measured_fraction_full 0.986
_diffrn_reflns_Laue_measured_fraction_max 0.985
_diffrn_reflns_limit_h_max 7
_diffrn_reflns_limit_h_min -7
_diffrn_reflns_limit_k_max 9
_diffrn_reflns_limit_k_min -9
_diffrn_reflns_limit_l_max 21
_diffrn_reflns_limit_l_min -16
_diffrn_reflns_number 4820
_diffrn_reflns_point_group_measured_fraction_full 0.986
_diffrn_reflns_point_group_measured_fraction_max 0.985
_diffrn_reflns_theta_full 25.242
_diffrn_reflns_theta_max 25.499
_diffrn_reflns_theta_min 1.156
_exptl_absorpt_coefficient_mu 0.398
_exptl_absorpt_correction_T_max 0.930
_exptl_absorpt_correction_T_min 0.916
_exptl_absorpt_correction_type multi-scan
_exptl_absorpt_process_details SADABS
_exptl_crystal_colour colorless
_exptl_crystal_density_diffrn 1.387
_exptl_crystal_description block
_exptl_crystal_F_000 364
_exptl_crystal_size_max 0.220
_exptl_crystal_size_mid 0.200
_exptl_crystal_size_min 0.180
_refine_diff_density_max 0.432
_refine_diff_density_min -0.608
_refine_diff_density_rms 0.132
_refine_ls_extinction_method none
_refine_ls_goodness_of_fit_ref 1.105
_refine_ls_hydrogen_treatment constr
_refine_ls_matrix_type full
_refine_ls_number_parameters 210
_refine_ls_number_reflns 3085
_refine_ls_number_restraints 0
_refine_ls_restrained_S_all 1.105
_refine_ls_R_factor_all 0.0965
_refine_ls_R_factor_gt 0.0737
_refine_ls_shift/su_max 0.001
_refine_ls_shift/su_mean 0.000
_refine_ls_structure_factor_coef Fsqd
_refine_ls_weighting_details 'w=1/[\s^2^(Fo^2^)+(0.1672P)^2^+0.1546P] where P=(Fo^2^+2Fc^2^)/3'
_refine_ls_weighting_scheme calc
_refine_ls_wR_factor_gt 0.2266
_refine_ls_wR_factor_ref 0.2620
_reflns_Friedel_coverage 0.000
_reflns_number_gt 2183
_reflns_number_total 3085
_reflns_threshold_expression 'I > 2\s(I)'
_cod_data_source_file c6cc10246h2.cif
_cod_data_source_block 151207a
_cod_depositor_comments 'Adding full bibliography for 7119703--7119704.cif.'
_cod_database_code 7119704
_shelx_space_group_comment
; 
The symmetry employed for this shelxl refinement is uniquely defined 
by the following loop, which should always be used as a source of 
symmetry information in preference to the above space-group names. 
They are only intended as comments. 
;
_shelx_estimated_absorpt_t_min 0.918
_shelx_estimated_absorpt_t_max 0.932
_shelxl_version_number 2014/6

loop_
_space_group_symop_operation_xyz
'x, y, z'
'-x, -y, -z'

loop_
_atom_site_label
_atom_site_type_symbol
_atom_site_fract_x
_atom_site_fract_y
_atom_site_fract_z
_atom_site_U_iso_or_equiv
_atom_site_adp_type
_atom_site_occupancy
_atom_site_site_symmetry_order
_atom_site_calc_flag
_atom_site_refinement_flags_posn
_atom_site_refinement_flags_adp
C1 C 0.7203(7) 0.2075(4) 0.6684(2) 0.0383(9) Uani 1 1 d . .
C2 C 0.9142(8) 0.3251(5) 0.6885(2) 0.0480(10) Uani 1 1 d . .
H2 H 0.9490 0.3820 0.7383 0.058 Uiso 1 1 calc R U
C3 C 1.0528(8) 0.3551(5) 0.6333(3) 0.0512(11) Uani 1 1 d . .
H3 H 1.1858 0.4327 0.6454 0.061 Uiso 1 1 calc R U
C4 C 0.9974(8) 0.2699(5) 0.5578(3) 0.0519(11) Uani 1 1 d . .
C5 C 0.7979(8) 0.1573(6) 0.5453(2) 0.0567(12) Uani 1 1 d . .
H5 H 0.7553 0.1007 0.4958 0.068 Uiso 1 1 calc R U
C6 C 1.1509(10) 0.2966(8) 0.4949(3) 0.0774(16) Uani 1 1 d . .
H6A H 1.3010 0.2689 0.5073 0.116 Uiso 1 1 calc R U
H6B H 1.1649 0.4111 0.4894 0.116 Uiso 1 1 calc R U
H6C H 1.0838 0.2266 0.4481 0.116 Uiso 1 1 calc R U
C7 C 0.3813(7) 0.0603(5) 0.7052(2) 0.0404(9) Uani 1 1 d . .
H7 H 0.2972 0.0836 0.6603 0.049 Uiso 1 1 calc R U
C8 C 0.4349(7) -0.1188(5) 0.6884(2) 0.0441(10) Uani 1 1 d . .
C9 C 0.6962(10) -0.3058(6) 0.7035(3) 0.0695(14) Uani 1 1 d . .
H9A H 0.6005 -0.3718 0.7317 0.104 Uiso 1 1 calc R U
H9B H 0.8556 -0.3041 0.7200 0.104 Uiso 1 1 calc R U
H9C H 0.6690 -0.3531 0.6504 0.104 Uiso 1 1 calc R U
C10 C 0.2312(7) 0.0737(5) 0.7694(2) 0.0437(9) Uani 1 1 d . .
H10 H 0.0895 0.0051 0.7619 0.052 Uiso 1 1 calc R U
C11 C 0.2817(7) 0.1748(5) 0.8363(2) 0.0429(9) Uani 1 1 d . .
H11 H 0.4232 0.2435 0.8430 0.051 Uiso 1 1 calc R U
C12 C 0.1399(7) 0.1899(5) 0.9002(2) 0.0400(9) Uani 1 1 d . .
C13 C 0.2268(7) 0.3011(5) 0.9675(2) 0.0408(9) Uani 1 1 d . .
H13 H 0.3731 0.3622 0.9702 0.049 Uiso 1 1 calc R U
C14 C 0.1003(7) 0.3217(5) 1.0295(2) 0.0375(8) Uani 1 1 d . .
C15 C -0.1211(7) 0.2309(5) 1.0268(2) 0.0417(9) Uani 1 1 d . .
C16 C -0.2107(7) 0.1216(5) 0.9609(2) 0.0506(11) Uani 1 1 d . .
H16 H -0.3571 0.0610 0.9585 0.061 Uiso 1 1 calc R U
C17 C -0.0828(7) 0.1018(5) 0.8980(2) 0.0438(9) Uani 1 1 d . .
H17 H -0.1459 0.0289 0.8538 0.053 Uiso 1 1 calc R U
Cl1 Cl -0.2809(2) 0.25291(16) 1.10483(7) 0.0645(5) Uani 1 1 d . .
Cl2 Cl 0.2137(2) 0.46441(14) 1.11077(6) 0.0564(4) Uani 1 1 d . .
N1 N 0.6597(6) 0.1229(4) 0.59911(19) 0.0499(9) Uani 1 1 d . .
O1 O 0.5820(5) 0.1807(3) 0.72606(14) 0.0447(7) Uani 1 1 d . .
O2 O 0.6405(5) -0.1362(3) 0.71645(17) 0.0503(8) Uani 1 1 d . .
O3 O 0.2949(6) -0.2324(4) 0.6542(2) 0.0715(10) Uani 1 1 d . .

loop_
_atom_site_aniso_label
_atom_site_aniso_U_11
_atom_site_aniso_U_22
_atom_site_aniso_U_33
_atom_site_aniso_U_23
_atom_site_aniso_U_13
_atom_site_aniso_U_12
C1 0.050(2) 0.0331(18) 0.033(2) 0.0071(15) 0.0073(16) 0.0070(16)
C2 0.060(3) 0.037(2) 0.043(2) -0.0006(17) 0.0052(19) 0.0011(18)
C3 0.055(3) 0.036(2) 0.062(3) 0.0081(19) 0.013(2) -0.0001(18)
C4 0.061(3) 0.053(2) 0.048(2) 0.018(2) 0.016(2) 0.017(2)
C5 0.064(3) 0.074(3) 0.030(2) 0.008(2) 0.0082(19) 0.002(2)
C6 0.078(4) 0.094(4) 0.068(3) 0.033(3) 0.025(3) 0.007(3)
C7 0.044(2) 0.044(2) 0.0290(19) 0.0020(15) -0.0009(16) -0.0011(17)
C8 0.049(2) 0.045(2) 0.033(2) 0.0034(16) 0.0020(17) -0.0045(18)
C9 0.082(4) 0.049(3) 0.081(4) 0.015(3) 0.012(3) 0.016(2)
C10 0.041(2) 0.045(2) 0.042(2) 0.0094(17) 0.0014(17) -0.0036(16)
C11 0.044(2) 0.047(2) 0.033(2) 0.0055(17) -0.0009(16) -0.0063(17)
C12 0.042(2) 0.041(2) 0.035(2) 0.0069(16) 0.0007(16) 0.0005(16)
C13 0.044(2) 0.042(2) 0.033(2) 0.0051(16) 0.0042(16) -0.0026(16)
C14 0.042(2) 0.0364(19) 0.0327(19) 0.0029(15) 0.0030(15) 0.0066(15)
C15 0.046(2) 0.045(2) 0.038(2) 0.0129(17) 0.0123(17) 0.0089(17)
C16 0.046(2) 0.050(2) 0.052(3) 0.010(2) 0.008(2) -0.0073(19)
C17 0.041(2) 0.046(2) 0.040(2) 0.0013(17) 0.0020(17) 0.0006(17)
Cl1 0.0621(8) 0.0793(9) 0.0537(8) 0.0113(6) 0.0270(6) 0.0071(6)
Cl2 0.0611(8) 0.0633(8) 0.0364(6) -0.0085(5) 0.0042(5) 0.0029(5)
N1 0.058(2) 0.055(2) 0.0326(18) 0.0005(15) 0.0077(15) 0.0010(16)
O1 0.0561(17) 0.0417(15) 0.0304(14) -0.0015(11) 0.0089(12) -0.0056(12)
O2 0.0480(17) 0.0433(16) 0.0565(18) 0.0050(13) -0.0045(14) 0.0053(12)
O3 0.069(2) 0.0500(18) 0.080(2) -0.0101(16) -0.0143(19) -0.0108(16)

loop_
_atom_type_symbol
_atom_type_description
_atom_type_scat_dispersion_real
_atom_type_scat_dispersion_imag
_atom_type_scat_source
C C 0.0033 0.0016 'International Tables Vol C Tables 4.2.6.8 and 6.1.1.4'
H H 0.0000 0.0000 'International Tables Vol C Tables 4.2.6.8 and 6.1.1.4'
N N 0.0061 0.0033 'International Tables Vol C Tables 4.2.6.8 and 6.1.1.4'
O O 0.0106 0.0060 'International Tables Vol C Tables 4.2.6.8 and 6.1.1.4'
Cl Cl 0.1484 0.1585 'International Tables Vol C Tables 4.2.6.8 and 6.1.1.4'

loop_
_geom_angle_atom_site_label_1
_geom_angle_atom_site_label_2
_geom_angle_atom_site_label_3
_geom_angle
N1 C1 C2 124.4(4)
N1 C1 O1 119.3(3)
C2 C1 O1 116.3(3)
C3 C2 C1 117.9(4)
C3 C2 H2 121.1
C1 C2 H2 121.1
C2 C3 C4 120.7(4)
C2 C3 H3 119.6
C4 C3 H3 119.6
C5 C4 C3 115.6(4)
C5 C4 C6 122.1(4)
C3 C4 C6 122.3(4)
N1 C5 C4 125.0(4)
N1 C5 H5 117.5
C4 C5 H5 117.5
C4 C6 H6A 109.5
C4 C6 H6B 109.5
H6A C6 H6B 109.5
C4 C6 H6C 109.5
H6A C6 H6C 109.5
H6B C6 H6C 109.5
O1 C7 C10 108.5(3)
O1 C7 C8 113.2(3)
C10 C7 C8 107.6(3)
O1 C7 H7 109.1
C10 C7 H7 109.1
C8 C7 H7 109.1
O3 C8 O2 124.3(4)
O3 C8 C7 121.9(4)
O2 C8 C7 113.8(3)
O2 C9 H9A 109.5
O2 C9 H9B 109.5
H9A C9 H9B 109.5
O2 C9 H9C 109.5
H9A C9 H9C 109.5
H9B C9 H9C 109.5
C11 C10 C7 125.8(4)
C11 C10 H10 117.1
C7 C10 H10 117.1
C10 C11 C12 127.2(4)
C10 C11 H11 116.4
C12 C11 H11 116.4
C13 C12 C17 117.6(4)
C13 C12 C11 118.7(3)
C17 C12 C11 123.6(4)
C14 C13 C12 121.4(4)
C14 C13 H13 119.3
C12 C13 H13 119.3
C13 C14 C15 120.3(4)
C13 C14 Cl2 119.5(3)
C15 C14 Cl2 120.2(3)
C16 C15 C14 119.3(4)
C16 C15 Cl1 119.8(3)
C14 C15 Cl1 120.9(3)
C15 C16 C17 120.3(4)
C15 C16 H16 119.9
C17 C16 H16 119.9
C16 C17 C12 121.1(4)
C16 C17 H17 119.4
C12 C17 H17 119.4
C1 N1 C5 116.5(4)
C1 O1 C7 116.3(3)
C8 O2 C9 115.6(4)

loop_
_geom_bond_atom_site_label_1
_geom_bond_atom_site_label_2
_geom_bond_distance
C1 N1 1.317(5)
C1 C2 1.378(6)
C1 O1 1.385(4)
C2 C3 1.357(6)
C2 H2 0.9300
C3 C4 1.407(6)
C3 H3 0.9300
C4 C5 1.375(7)
C4 C6 1.517(6)
C5 N1 1.344(5)
C5 H5 0.9300
C6 H6A 0.9600
C6 H6B 0.9600
C6 H6C 0.9600
C7 O1 1.421(5)
C7 C10 1.490(6)
C7 C8 1.530(6)
C7 H7 0.9800
C8 O3 1.209(5)
C8 O2 1.312(5)
C9 O2 1.458(5)
C9 H9A 0.9600
C9 H9B 0.9600
C9 H9C 0.9600
C10 C11 1.326(6)
C10 H10 0.9300
C11 C12 1.456(6)
C11 H11 0.9300
C12 C13 1.402(5)
C12 C17 1.404(6)
C13 C14 1.374(5)
C13 H13 0.9300
C14 C15 1.405(6)
C14 Cl2 1.738(4)
C15 C16 1.381(6)
C15 Cl1 1.730(4)
C16 C17 1.391(6)
C16 H16 0.9300
C17 H17 0.9300

loop_
_geom_torsion_atom_site_label_1
_geom_torsion_atom_site_label_2
_geom_torsion_atom_site_label_3
_geom_torsion_atom_site_label_4
_geom_torsion
N1 C1 C2 C3 -0.4(6)
O1 C1 C2 C3 -179.6(4)
C1 C2 C3 C4 0.8(6)
C2 C3 C4 C5 -0.1(6)
C2 C3 C4 C6 -178.4(4)
C3 C4 C5 N1 -1.2(7)
C6 C4 C5 N1 177.1(4)
O1 C7 C8 O3 -163.2(4)
C10 C7 C8 O3 76.8(5)
O1 C7 C8 O2 18.8(4)
C10 C7 C8 O2 -101.2(4)
O1 C7 C10 C11 -3.3(6)
C8 C7 C10 C11 119.6(4)
C7 C10 C11 C12 -179.5(4)
C10 C11 C12 C13 178.1(4)
C10 C11 C12 C17 -3.4(7)
C17 C12 C13 C14 0.9(6)
C11 C12 C13 C14 179.5(4)
C12 C13 C14 C15 -0.1(6)
C12 C13 C14 Cl2 -178.6(3)
C13 C14 C15 C16 -0.4(6)
Cl2 C14 C15 C16 178.2(3)
C13 C14 C15 Cl1 179.0(3)
Cl2 C14 C15 Cl1 -2.4(5)
C14 C15 C16 C17 0.0(6)
Cl1 C15 C16 C17 -179.4(3)
C15 C16 C17 C12 0.9(7)
C13 C12 C17 C16 -1.3(6)
C11 C12 C17 C16 -179.8(4)
C2 C1 N1 C5 -0.8(6)
O1 C1 N1 C5 178.4(3)
C4 C5 N1 C1 1.7(7)
N1 C1 O1 C7 0.3(5)
C2 C1 O1 C7 179.6(3)
C10 C7 O1 C1 -168.4(3)
C8 C7 O1 C1 72.2(4)
O3 C8 O2 C9 0.5(6)
C7 C8 O2 C9 178.4(4)
